data_7707733
loop_
_publ_author_name
'Jung, Mi-Hee'

_publ_section_title
;
 The red light emission in 2D
 (C<sub>4</sub>SH<sub>3</sub>CH<sub>2</sub>NH<sub>3</sub>)<sub>2</sub>SnI<sub>4</sub>
 and
 (C<sub>4</sub>OH<sub>7</sub>CH<sub>2</sub>NH<sub>3</sub>)<sub>2</sub>SnI<sub>4</sub>
 perovskites.
;
_journal_issue 29
_journal_name_full 'Dalton transactions (Cambridge, England : 2003)'
_journal_page_first 10261
_journal_page_last 10274
_journal_paper_doi 10.1039/d1dt01465j
_journal_volume 50
_journal_year 2021
_chemical_formula_sum 'C10 H16 I4 N2 S2 Sn'
_chemical_formula_weight 854.66
_space_group_crystal_system orthorhombic
_space_group_IT_number 36
_space_group_name_Hall 'C 2c -2'
_space_group_name_H-M_alt 'C m c 21'
_atom_sites_solution_hydrogens mixed
_audit_creation_method SHELXL-2017/1
_audit_update_record
;
2021-04-04 deposited with the CCDC.	2021-06-29 downloaded from the CCDC.
;
_cell_angle_alpha 90
_cell_angle_beta 90
_cell_angle_gamma 90
_cell_formula_units_Z 4
_cell_length_a 28.881(6)
_cell_length_b 8.7090(17)
_cell_length_c 8.6380(17)
_cell_measurement_temperature 293(2)
_cell_volume 2172.7(8)
_computing_structure_refinement 'SHELXL-2017/1 (Sheldrick, 2017)'
_computing_structure_solution 'SHELXT 2018/2 (Sheldrick, 2018)'
_diffrn_ambient_temperature 293(2)
_diffrn_measured_fraction_theta_full 0.944
_diffrn_measured_fraction_theta_max 0.793
_diffrn_radiation_wavelength 0.700
_diffrn_reflns_av_R_equivalents 0.1050
_diffrn_reflns_av_unetI/netI 0.0814
_diffrn_reflns_Laue_measured_fraction_full 0.944
_diffrn_reflns_Laue_measured_fraction_max 0.793
_diffrn_reflns_limit_h_max 40
_diffrn_reflns_limit_h_min -40
_diffrn_reflns_limit_k_max 13
_diffrn_reflns_limit_k_min -12
_diffrn_reflns_limit_l_max 10
_diffrn_reflns_limit_l_min -12
_diffrn_reflns_number 8181
_diffrn_reflns_point_group_measured_fraction_full 0.948
_diffrn_reflns_point_group_measured_fraction_max 0.794
_diffrn_reflns_theta_full 24.835
_diffrn_reflns_theta_max 32.999
_diffrn_reflns_theta_min 1.389
_exptl_absorpt_coefficient_mu 6.672
_exptl_crystal_density_diffrn 2.613
_exptl_crystal_F_000 1536
_refine_diff_density_max 4.898
_refine_diff_density_min -2.775
_refine_diff_density_rms 0.368
_refine_ls_abs_structure_details
;
 Refined as an inversion twin.
;
_refine_ls_abs_structure_Flack 0.7(4)
_refine_ls_extinction_method none
_refine_ls_goodness_of_fit_ref 1.599
_refine_ls_hydrogen_treatment refU
_refine_ls_matrix_type full
_refine_ls_number_parameters 100
_refine_ls_number_reflns 3123
_refine_ls_number_restraints 11
_refine_ls_restrained_S_all 1.606
_refine_ls_R_factor_all 0.1271
_refine_ls_R_factor_gt 0.0928
_refine_ls_shift/su_max 1.915
_refine_ls_shift/su_mean 0.123
_refine_ls_structure_factor_coef Fsqd
_refine_ls_weighting_details 'w=1/[\s^2^(Fo^2^)+(0.1000P)^2^] where P=(Fo^2^+2Fc^2^)/3'
_refine_ls_weighting_scheme calc
_refine_ls_wR_factor_gt 0.2535
_refine_ls_wR_factor_ref 0.2790
_reflns_Friedel_coverage 0.892
_reflns_Friedel_fraction_full 0.954
_reflns_Friedel_fraction_max 0.795
_reflns_number_gt 2009
_reflns_number_total 3123
_reflns_threshold_expression 'I > 2\s(I)'
_cod_data_source_file d1dt01465j2.cif
_cod_data_source_block tpmsni2_4_d_pl
_cod_depositor_comments 'Adding full bibliography for 7707733--7707738.cif.'
_cod_database_code 7707733
_shelx_shelxl_version_number 2017/1
_shelx_space_group_comment
;
The symmetry employed for this shelxl refinement is uniquely defined
by the following loop, which should always be used as a source of
symmetry information in preference to the above space-group names.
They are only intended as comments.
;

loop_
_space_group_symop_operation_xyz
'x, y, z'
'-x, -y, z+1/2'
'-x, y, z'
'x, -y, z+1/2'
'x+1/2, y+1/2, z'
'-x+1/2, -y+1/2, z+1/2'
'-x+1/2, y+1/2, z'
'x+1/2, -y+1/2, z+1/2'

loop_
_atom_site_label
_atom_site_type_symbol
_atom_site_fract_x
_atom_site_fract_y
_atom_site_fract_z
_atom_site_U_iso_or_equiv
_atom_site_adp_type
_atom_site_occupancy
_atom_site_site_symmetry_order
_atom_site_calc_flag
_atom_site_refinement_flags_posn
_atom_site_refinement_flags_adp
_atom_site_refinement_flags_occupancy
_atom_site_disorder_assembly
_atom_site_disorder_group
S1 S 0.6963(7) -0.328(6) 0.684(5) 0.39(3) Uani 1 1 d D . . . .
N1 N 0.5902(9) -0.164(4) 0.676(4) 0.092(8) Uani 1 1 d D . . . .
H1A H 0.559964 -0.181231 0.671662 2(5) Uiso 1 1 d R . . . .
H1B H 0.601085 -0.194061 0.767762 0.05(6) Uiso 1 1 d R . . . .
H1C H 0.595475 -0.063151 0.665122 2(3) Uiso 1 1 d R . . . .
C1 C 0.7410(7) -0.279(8) 0.642(5) 0.15(2) Uani 1 1 d D . . . .
H1 H 0.767390 -0.294323 0.701444 0.5(4) Uiso 1 1 calc R . . . .
C2 C 0.7404(11) -0.20(2) 0.498(11) 1.2(4) Uani 1 1 d D . . . .
H2 H 0.766276 -0.159806 0.450477 2(12) Uiso 1 1 calc R . . . .
C3 C 0.6957(9) -0.202(4) 0.435(3) 0.082(9) Uani 1 1 d D . . . .
H3 H 0.685975 -0.181767 0.334006 0.2(2) Uiso 1 1 calc R . . . .
C4 C 0.6642(7) -0.250(6) 0.595(7) 0.111(12) Uani 1 1 d D . . . .
C5 C 0.6142(7) -0.279(5) 0.586(8) 0.26(6) Uani 1 1 d D . . . .
H5AB H 0.603973 -0.274062 0.479108 0.07(14) Uiso 1 1 calc R . . . .
H5A H 0.607290 -0.380029 0.626082 0.04(6) Uiso 1 1 calc R . . . .
I001 I 0.500000 -0.0568(2) 0.40184(17) 0.0547(8) Uani 1 2 d S T P . .
I002 I 0.500000 0.4426(2) 0.28601(18) 0.0533(8) Uani 1 2 d S T P . .
I004 I 0.39084(5) 0.2510(5) 0.5956(7) 0.0763(5) Uani 1 1 d . . . . .
Sn3 Sn 0.500000 0.2498(4) 0.5945(6) 0.0493(5) Uani 1 2 d S T P . .

loop_
_atom_site_aniso_label
_atom_site_aniso_U_11
_atom_site_aniso_U_22
_atom_site_aniso_U_33
_atom_site_aniso_U_23
_atom_site_aniso_U_13
_atom_site_aniso_U_12
S1 0.119(14) 0.69(6) 0.36(5) 0.32(6) 0.02(2) -0.01(3)
N1 0.11(2) 0.12(2) 0.055(15) -0.001(15) 0.000(13) 0.001(17)
C1 0.057(18) 0.26(7) 0.14(5) 0.08(4) -0.001(19) 0.00(2)
C2 0.6(3) 1.0(6) 2.0(9) -0.4(6) 1.1(5) -0.4(3)
C3 0.047(13) 0.13(2) 0.066(18) -0.02(2) -0.006(11) -0.032(14)
C4 0.083(18) 0.14(3) 0.11(2) 0.056(19) -0.03(4) -0.02(3)
C5 0.16(5) 0.27(7) 0.36(12) 0.20(7) 0.21(7) 0.14(5)
I001 0.0886(17) 0.0354(15) 0.0401(16) -0.0153(10) 0.000 0.000
I002 0.0716(14) 0.0403(17) 0.048(2) -0.0007(10) 0.000 0.000
I004 0.0697(9) 0.0876(11) 0.0717(10) 0.0109(7) 0.001(2) 0.0038(18)
Sn3 0.0776(11) 0.0315(7) 0.0388(8) 0.0001(5) 0.000 0.000

loop_
_atom_type_symbol
_atom_type_description
_atom_type_scat_dispersion_real
_atom_type_scat_dispersion_imag
_atom_type_scat_source
C C 0.0033 0.0016 'International Tables Vol C Tables 4.2.6.8 and 6.1.1.4'
H H 0.0000 0.0000 'International Tables Vol C Tables 4.2.6.8 and 6.1.1.4'
I I -0.4611 1.7922 'International Tables Vol C Tables 4.2.6.8 and 6.1.1.4'
N N 0.0064 0.0033 'International Tables Vol C Tables 4.2.6.8 and 6.1.1.4'
S S 0.1235 0.1218 'International Tables Vol C Tables 4.2.6.8 and 6.1.1.4'
Sn Sn -0.6597 1.4093 'International Tables Vol C Tables 4.2.6.8 and 6.1.1.4'

loop_
_geom_angle_atom_site_label_1
_geom_angle_atom_site_label_2
_geom_angle_atom_site_label_3
_geom_angle
_geom_angle_site_symmetry_1
_geom_angle_site_symmetry_3
_geom_angle_publ_flag
C4 S1 C1 108.6(18) . . ?
C5 N1 H1A 109.1 . . ?
C5 N1 H1B 96.0 . . ?
H1A N1 H1B 109.5 . . ?
C5 N1 H1C 122.6 . . ?
H1A N1 H1C 109.3 . . ?
H1B N1 H1C 109.1 . . ?
S1 C1 C2 111.2(15) . . ?
S1 C1 H1 124.4 . . ?
C2 C1 H1 124.4 . . ?
C3 C2 C1 110.8(18) . . ?
C3 C2 H2 124.5 . . ?
C1 C2 H2 124.6 . . ?
C2 C3 C4 100(2) . . ?
C2 C3 H3 130.2 . . ?
C4 C3 H3 129.6 . . ?
S1 C4 C5 127(4) . . ?
S1 C4 C3 102(2) . . ?
C5 C4 C3 122(4) . . ?
N1 C5 C4 109(3) . . ?
N1 C5 H5AB 109.6 . . ?
C4 C5 H5AB 109.8 . . ?
N1 C5 H5A 110.1 . . ?
C4 C5 H5A 110.1 . . ?
H5AB C5 H5A 108.3 . . ?
Sn3 I001 Sn3 154.27(15) 2_654 . ?
Sn3 I002 Sn3 153.91(15) 2_664 . ?
I001 Sn3 I001 89.60(9) 2_655 . ?
I001 Sn3 I002 90.64(15) 2_655 2_665 ?
I001 Sn3 I002 179.76(19) . 2_665 ?
I001 Sn3 I002 179.88(15) 2_655 . ?
I001 Sn3 I002 90.28(15) . . ?
I002 Sn3 I002 89.48(9) 2_665 . ?
I001 Sn3 I004 89.96(11) 2_655 3_655 ?
I001 Sn3 I004 90.26(10) . 3_655 ?
I002 Sn3 I004 89.74(10) 2_665 3_655 ?
I002 Sn3 I004 90.04(11) . 3_655 ?
I001 Sn3 I004 89.96(11) 2_655 . ?
I001 Sn3 I004 90.26(10) . . ?
I002 Sn3 I004 89.74(10) 2_665 . ?
I002 Sn3 I004 90.04(11) . . ?
I004 Sn3 I004 179.5(2) 3_655 . ?

loop_
_geom_bond_atom_site_label_1
_geom_bond_atom_site_label_2
_geom_bond_distance
_geom_bond_site_symmetry_2
_geom_bond_publ_flag
S1 C4 1.385(13) . ?
S1 C1 1.407(13) . ?
N1 C5 1.445(13) . ?
N1 H1A 0.8885 . ?
N1 H1B 0.8907 . ?
N1 H1C 0.8932 . ?
C1 C2 1.411(15) . ?
C1 H1 0.9300 . ?
C2 C3 1.402(15) . ?
C2 H2 0.9300 . ?
C3 C4 1.71(5) . ?
C3 H3 0.9300 . ?
C4 C5 1.469(13) . ?
C5 H5AB 0.9700 . ?
C5 H5A 0.9700 . ?
I001 Sn3 3.142(5) 2_654 ?
I001 Sn3 3.147(4) . ?
I002 Sn3 3.149(5) 2_664 ?
I002 Sn3 3.150(5) . ?
I004 Sn3 3.1527(16) . ?

loop_
_geom_torsion_atom_site_label_1
_geom_torsion_atom_site_label_2
_geom_torsion_atom_site_label_3
_geom_torsion_atom_site_label_4
_geom_torsion
_geom_torsion_site_symmetry_1
_geom_torsion_site_symmetry_2
_geom_torsion_site_symmetry_3
_geom_torsion_site_symmetry_4
_geom_torsion_publ_flag
C4 S1 C1 C2 -17(10) . . . . ?
S1 C1 C2 C3 -2(16) . . . . ?
C1 C2 C3 C4 16(15) . . . . ?
C1 S1 C4 C5 172(6) . . . . ?
C1 S1 C4 C3 25(6) . . . . ?
C2 C3 C4 S1 -25(11) . . . . ?
C2 C3 C4 C5 -174(8) . . . . ?
S1 C4 C5 N1 102(7) . . . . ?
C3 C4 C5 N1 -116(5) . . . . ?
